data_1558441
loop_
_publ_author_name
'Koskimies, Jorma'
'Uggla, Rolf'
'Sundberg, Markku R.'

_publ_section_title
;
 A Sulfur-Stabilized Enol
;
_journal_name_full 'Acta Chemica Scandinavica'
_journal_page_first 417
_journal_page_last 422
_journal_paper_doi 10.3891/acta.chem.scand.48-0417
_journal_volume 48
_journal_year 1994
_chemical_formula_sum 'C11 H16 O3 S'
_chemical_formula_weight 228.31
_chemical_name_common
;
cis-3-hydroxy-4a,5,6,7,8,8a-hexahydro-
4H-thiochromene-2-carboxylic acid methyl ester
;
_space_group_IT_number 29
_space_group_name_Hall 'P 2c -2ac'
_space_group_name_H-M_alt 'P c a 21'
_symmetry_cell_setting orthorhombic
_symmetry_Int_Tables_number 29
_symmetry_space_group_name_Hall 'P 2c -2ac'
_symmetry_space_group_name_H-M 'P c a 21'
_cell_angle_alpha 90.
_cell_angle_beta 90.
_cell_angle_gamma 90.
_cell_formula_units_Z 4
_cell_length_a 11.942(9)
_cell_length_b 5.399(1)
_cell_length_c 17.503(6)
_cell_volume 1128.5(10)
_diffrn_ambient_temperature 290
_diffrn_radiation_probe x-ray
_diffrn_radiation_type MoK\a
_diffrn_radiation_wavelength 0.71069
_exptl_absorpt_coefficient_mu 0.259
_exptl_crystal_density_diffrn 1.344
_refine_ls_goodness_of_fit_ref 2.53
_refine_ls_number_reflns 807
_refine_ls_R_factor_gt 0.052
_refine_ls_wR_factor_gt 0.061
_cod_data_source_file Acta-Chem-Scand-1994-48-417.cif
_cod_data_source_block 1
_cod_database_code 1558441

loop_
_space_group_symop_id
_space_group_symop_operation_xyz
1 x,y,z
2 -x,-y,1/2+z
3 1/2-x,y,1/2+z
4 1/2+x,-y,z

loop_
_atom_site_label
_atom_site_type_symbol
_atom_site_thermal_displace_type
_atom_site_fract_x
_atom_site_fract_y
_atom_site_fract_z
_atom_site_occupancy
_atom_site_U_iso_or_equiv
_atom_site_calc_flag
_atom_site_refinement_flags
_atom_site_disorder_assembly
_atom_site_disorder_group
S1 S Uiso 0.83660(10) 0.2843(3) 0.3525(3) 1.000 0.0435(4) . . . .
O10 O Uiso 0.7488(4) 0.5029(9) 0.4849(3) 1.000 0.058(2) . . . .
O12 O Uiso 0.8237(5) 0.2680(10) 0.5761(3) 1.000 0.069(2) . . . .
O13 O Uiso 0.9669(5) -0.0590(10) 0.5357(3) 1.000 0.071(2) . . . .
C2 C Uiso 0.8699(5) 0.1910(10) 0.4466(4) 1.000 0.043(2) . . . .
C3 C Uiso 0.9458(5) 0.0110(10) 0.4643(4) 1.000 0.046(2) . . . .
C4 C Uiso 1.0130(6) -0.1300(10) 0.4085(5) 1.000 0.056(3) . . . .
C4A C Uiso 1.0216(5) -0.0160(10) 0.3306(5) 1.000 0.053(3) . . . .
C5 C Uiso 1.1027(5) 0.2040(10) 0.3226(5) 1.000 0.058(3) . . . .
C6 C Uiso 1.1125(7) 0.288(2) 0.2414(6) 1.000 0.060(3) . . . .
C7 C Uiso 1.0033(7) 0.352(2) 0.2062(5) 1.000 0.061(3) . . . .
C8 C Uiso 0.9143(6) 0.140(2) 0.2161(5) 1.000 0.059(3) . . . .
C8A C Uiso 0.9069(5) 0.0450(10) 0.2969(4) 1.000 0.046(3) . . . .
C9 C Uiso 0.8136(5) 0.3170(10) 0.5095(4) 1.000 0.045(2) . . . .
C11 C Uiso 0.6861(8) 0.638(2) 0.5427(6) 1.000 0.082(4) . . . .

loop_
_atom_type_symbol
_atom_type_description
_atom_type_scat_dispersion_real
_atom_type_scat_dispersion_imag
_atom_type_scat_source
C C 0.0033 0.0016 ' International Tables Vol C Tables 4.2.6.8 and 6.1.1.4'
O O 0.0106 0.0060 ' International Tables Vol C Tables 4.2.6.8 and 6.1.1.4'
S S 0.1246 0.1234 ' International Tables Vol C Tables 4.2.6.8 and 6.1.1.4'

loop_
_geom_angle_atom_site_label_1
_geom_angle_atom_site_label_2
_geom_angle_atom_site_label_3
_geom_angle
_geom_angle_site_symmetry_1
_geom_angle_site_symmetry_2
_geom_angle_site_symmetry_3
_geom_angle_publ_flag
C2 S1 C8A 101.1(3) . . . yes
C9 O10 C11 116.7(6) . . . yes
S1 C2 C3 124.3(5) . . . yes
S1 C2 C9 117.8(4) . . . yes
C3 C2 C9 117.8(6) . . . no
O13 C3 C2 122.8(6) . . . yes
O13 C3 C4 111.9(5) . . . yes
C2 C3 C4 125.3(6) . . . no
C3 C4 C4A 115.3(5) . . . no
C4 C4A C5 116.3(6) . . . no
C4 C4A C8A 112.2(6) . . . no
C5 C4A C8A 111.3(5) . . . no
C4A C5 C6 111.7(7) . . . no
C5 C6 C7 113.4(7) . . . no
C6 C7 C8 112.3(8) . . . no
C7 C8 C8A 113.0(7) . . . no
S1 C8A C4A 111.1(5) . . . yes
S1 C8A C8 106.7(5) . . . yes
C4A C8A C8 112.5(6) . . . no
O10 C9 O12 122.4(6) . . . yes
O10 C9 C2 111.9(6) . . . yes
O12 C9 C2 125.7(6) . . . yes

loop_
_geom_bond_atom_site_label_1
_geom_bond_atom_site_label_2
_geom_bond_distance
_geom_bond_site_symmetry_1
_geom_bond_site_symmetry_2
_geom_bond_publ_flag
S1 C2 1.768(9) . . yes
S1 C8A 1.822(7) . . yes
O10 C9 1.339(8) . . yes
O10 C11 1.455(12) . . yes
O12 C9 1.201(9) . . yes
O13 C3 1.330(9) . . yes
C2 C3 1.365(8) . . no
C2 C9 1.458(9) . . no
C3 C4 1.476(10) . . no
C4 C4A 1.500(12) . . no
C4A C5 1.539(8) . . no
C4A C8A 1.527(9) . . no
C5 C6 1.496(14) . . no
C6 C7 1.483(12) . . no
C7 C8 1.572(14) . . no
C8 C8A 1.507(11) . . no

loop_
_geom_torsion_atom_site_label_1
_geom_torsion_atom_site_label_2
_geom_torsion_atom_site_label_3
_geom_torsion_atom_site_label_4
_geom_torsion
_geom_torsion_site_symmetry_1
_geom_torsion_site_symmetry_2
_geom_torsion_site_symmetry_3
_geom_torsion_site_symmetry_4
_geom_torsion_publ_flag
C8A S1 C2 C3 10.1(6) . . . . no
C8A S1 C2 C9 -170.7(4) . . . . no
C2 S1 C8A C4A -40.9(5) . . . . no
C2 S1 C8A C8 -163.9(5) . . . . no
C11 O10 C9 O12 -2.8(9) . . . . no
C11 O10 C9 C2 178.4(6) . . . . no
S1 C2 C3 O13 -178.3(5) . . . . no
S1 C2 C3 C4 1.2(9) . . . . no
C9 C2 C3 O13 2.5(9) . . . . no
C9 C2 C3 C4 -178.0(5) . . . . no
S1 C2 C9 O10 -4.6(7) . . . . no
S1 C2 C9 O12 176.7(5) . . . . no
C3 C2 C9 O10 174.7(5) . . . . no
C3 C2 C9 O12 -4.1(9) . . . . no
O13 C3 C4 C4A -162.3(6) . . . . no
C2 C3 C4 C4A 18.2(9) . . . . no
C3 C4 C4A C5 76.8(7) . . . . no
C3 C4 C4A C8A -52.9(7) . . . . no
C4 C4A C5 C6 174.8(6) . . . . no
C8A C4A C5 C6 -55.1(8) . . . . no
C4 C4A C8A S1 65.2(6) . . . . no
C4 C4A C8A C8 -175.3(6) . . . . no
C5 C4A C8A S1 -67.0(7) . . . . no
C5 C4A C8A C8 52.5(8) . . . . no
C4A C5 C6 C7 55.6(10) . . . . no
C5 C6 C7 C8 -51.5(11) . . . . no
C6 C7 C8 C8A 48.4(10) . . . . no
C7 C8 C8A S1 73.0(7) . . . . no
C7 C8 C8A C4A -49.1(9) . . . . no
